data_1575080
loop_
_publ_author_name
'Chen, Zi-Jian'
'Lu, Hsiu-Feng'
'Chiu, Chun-Wei'
'Liu, Yi-Hung'
'Hsu, Chao-Ping'
'Yang, Jye-Shane'

_publ_section_title
;
 Extrinsic gating of the rotary direction of a light-driven molecular
 motor by dynamic boronic acid-diol complexation.
;
_journal_issue 31
_journal_name_full 'Chemical science'
_journal_page_first 14366
_journal_page_last 14376
_journal_paper_doi 10.1039/d5sc03240g
_journal_volume 16
_journal_year 2025
_chemical_formula_sum 'C25 H24 B N O2'
_chemical_formula_weight 381.26
_space_group_crystal_system orthorhombic
_space_group_IT_number 61
_space_group_name_Hall '-P 2ac 2ab'
_space_group_name_H-M_alt 'P b c a'
_atom_sites_solution_hydrogens mixed
_audit_creation_method SHELXL-2018/3
_audit_update_record
;
2023-09-14 deposited with the CCDC.	2025-07-04 downloaded from the CCDC.
;
_cell_angle_alpha 90
_cell_angle_beta 90
_cell_angle_gamma 90
_cell_formula_units_Z 8
_cell_length_a 17.4621(10)
_cell_length_b 8.4696(5)
_cell_length_c 27.8916(16)
_cell_measurement_reflns_used 9747
_cell_measurement_temperature 100(2)
_cell_measurement_theta_max 78.56
_cell_measurement_theta_min 3.17
_cell_volume 4125.1(4)
_computing_cell_refinement 'SAINT V8.40B (Bruker AXS LLC, 2019)'
_computing_data_collection 'Bruker APEX4'
_computing_data_reduction 'SAINT V8.40B (Bruker AXS LLC, 2019)'
_computing_molecular_graphics 'Bruker SHELXTL'
_computing_publication_material 'Bruker SHELXTL'
_computing_structure_refinement 'SHELXL-2018/3 (Sheldrick, 2018)'
_computing_structure_solution 'SHELXT 2018/2 (Sheldrick, 2018)'
_diffrn_ambient_temperature 100(2)
_diffrn_measured_fraction_theta_full 1.000
_diffrn_measured_fraction_theta_max 0.985
_diffrn_measurement_device_type 'Bruker AXS D8 VENTURE, PhotonIII_C28'
_diffrn_measurement_method '\w and \f scans'
_diffrn_radiation_type CuK\a
_diffrn_radiation_wavelength 1.54178
_diffrn_reflns_av_R_equivalents 0.0357
_diffrn_reflns_av_unetI/netI 0.0193
_diffrn_reflns_Laue_measured_fraction_full 1.000
_diffrn_reflns_Laue_measured_fraction_max 0.985
_diffrn_reflns_limit_h_max 19
_diffrn_reflns_limit_h_min -21
_diffrn_reflns_limit_k_max 10
_diffrn_reflns_limit_k_min -10
_diffrn_reflns_limit_l_max 34
_diffrn_reflns_limit_l_min -33
_diffrn_reflns_number 48129
_diffrn_reflns_point_group_measured_fraction_full 1.000
_diffrn_reflns_point_group_measured_fraction_max 0.985
_diffrn_reflns_theta_full 67.679
_diffrn_reflns_theta_max 78.938
_diffrn_reflns_theta_min 3.169
_diffrn_source 'I-mu-S microfocus sealed tube'
_exptl_absorpt_coefficient_mu 0.598
_exptl_absorpt_correction_T_max 1.0000
_exptl_absorpt_correction_T_min 0.9070
_exptl_absorpt_correction_type multi-scan
_exptl_absorpt_process_details
; 
SADABS 2016/2: Krause, L., Herbst-Irmer, R., Sheldrick, G. M., Stalke, D. (2015). 
"Comparison of silver and molybdenum microfocus X-ray sources for 
single-crystal structure determination" 
J. Appl. Cryst. 48, 3-10. 
doi:10.1107/S1600576714022985 
;
_exptl_crystal_colour yellow
_exptl_crystal_density_diffrn 1.228
_exptl_crystal_description prism
_exptl_crystal_F_000 1616
_exptl_crystal_size_max 0.200
_exptl_crystal_size_mid 0.150
_exptl_crystal_size_min 0.100
_refine_diff_density_max 0.256
_refine_diff_density_min -0.248
_refine_diff_density_rms 0.060
_refine_ls_extinction_method none
_refine_ls_goodness_of_fit_ref 1.060
_refine_ls_hydrogen_treatment mixed
_refine_ls_matrix_type full
_refine_ls_number_parameters 272
_refine_ls_number_reflns 4392
_refine_ls_number_restraints 0
_refine_ls_restrained_S_all 1.060
_refine_ls_R_factor_all 0.0407
_refine_ls_R_factor_gt 0.0394
_refine_ls_shift/su_max 0.001
_refine_ls_shift/su_mean 0.000
_refine_ls_structure_factor_coef Fsqd
_refine_ls_weighting_details 'w=1/[\s^2^(Fo^2^)+(0.0528P)^2^+1.4803P] where P=(Fo^2^+2Fc^2^)/3'
_refine_ls_weighting_scheme calc
_refine_ls_wR_factor_gt 0.0982
_refine_ls_wR_factor_ref 0.0995
_reflns_Friedel_coverage 0.000
_reflns_number_gt 4185
_reflns_number_total 4392
_reflns_threshold_expression 'I > 2\s(I)'
_cod_data_source_file d5sc03240g2.cif
_cod_data_source_block ic22072
_cod_depositor_comments
;
The following automatic conversions were performed:

data item '_exptl_absorpt_correction_type' value 'Multi-Scan' was
changed to 'multi-scan' in accordance with the
/home/data/users/saulius/crontab/automatic-downloads/rss-feeds/RSC/lib/dictionaries/cif_core.dic
dictionary named 'cif_core.dic' version 2.4.2 last updated on
2011-04-26.

Automatic conversion script
Id: cif_fix_values 8170 2020-07-09 18:12:32Z antanas 

 Adding full bibliography for 1575079--1575080.cif.
;
_cod_database_code 1575080
_shelx_shelxl_version_number 2018/3
_shelx_space_group_comment
; 
The symmetry employed for this shelxl refinement is uniquely defined 
by the following loop, which should always be used as a source of 
symmetry information in preference to the above space-group names. 
They are only intended as comments. 
;
_shelx_estimated_absorpt_t_min 0.890
_shelx_estimated_absorpt_t_max 0.943

loop_
_space_group_symop_operation_xyz
'x, y, z'
'-x+1/2, -y, z+1/2'
'-x, y+1/2, -z+1/2'
'x+1/2, -y+1/2, -z'
'-x, -y, -z'
'x-1/2, y, -z-1/2'
'x, -y-1/2, z-1/2'
'-x-1/2, y-1/2, z'

loop_
_atom_site_label
_atom_site_type_symbol
_atom_site_fract_x
_atom_site_fract_y
_atom_site_fract_z
_atom_site_U_iso_or_equiv
_atom_site_adp_type
_atom_site_occupancy
_atom_site_site_symmetry_order
_atom_site_calc_flag
_atom_site_refinement_flags_posn
_atom_site_refinement_flags_adp
_atom_site_refinement_flags_occupancy
_atom_site_disorder_assembly
_atom_site_disorder_group
O1 O 0.44525(4) 0.13282(9) 0.54510(3) 0.01942(17) Uani 1 1 d . . . . .
H1 H 0.4412(9) 0.045(2) 0.5284(6) 0.046(5) Uiso 1 1 d . . . . .
O2 O 0.57250(4) 0.12233(8) 0.51685(3) 0.01880(16) Uani 1 1 d . . . . .
H2 H 0.6174(11) 0.187(2) 0.5141(6) 0.058(5) Uiso 1 1 d . . . . .
N1 N 0.68020(5) 0.33925(10) 0.50405(3) 0.02000(19) Uani 1 1 d . . . . .
B1 B 0.51598(6) 0.19814(13) 0.54174(4) 0.0163(2) Uani 1 1 d . . . . .
C1 C 0.40120(6) 0.09745(12) 0.69388(3) 0.0181(2) Uani 1 1 d . . . . .
C2 C 0.32405(6) 0.12048(13) 0.70526(4) 0.0218(2) Uani 1 1 d . . . . .
H2A H 0.294913 0.199143 0.689241 0.026 Uiso 1 1 calc R U . . .
C3 C 0.29048(6) 0.02632(14) 0.74048(4) 0.0257(2) Uani 1 1 d . . . . .
H3 H 0.238260 0.042320 0.748703 0.031 Uiso 1 1 calc R U . . .
C4 C 0.33235(7) -0.09100(14) 0.76381(4) 0.0278(2) Uani 1 1 d . . . . .
H4 H 0.309019 -0.151069 0.788586 0.033 Uiso 1 1 calc R U . . .
C5 C 0.40785(7) -0.12064(13) 0.75110(4) 0.0243(2) Uani 1 1 d . . . . .
H5 H 0.436059 -0.202461 0.766298 0.029 Uiso 1 1 calc R U . . .
C6 C 0.44134(6) -0.02803(12) 0.71565(3) 0.0192(2) Uani 1 1 d . . . . .
C7 C 0.51772(6) -0.03659(12) 0.69458(3) 0.0184(2) Uani 1 1 d . . . . .
C8 C 0.57691(6) -0.14208(13) 0.70380(4) 0.0226(2) Uani 1 1 d . . . . .
H8 H 0.570313 -0.225258 0.726274 0.027 Uiso 1 1 calc R U . . .
C9 C 0.64572(6) -0.12383(13) 0.67964(4) 0.0246(2) Uani 1 1 d . . . . .
H9 H 0.685994 -0.197519 0.684497 0.030 Uiso 1 1 calc R U . . .
C10 C 0.65592(6) 0.00247(13) 0.64821(4) 0.0232(2) Uani 1 1 d . . . . .
H10 H 0.704186 0.017029 0.633128 0.028 Uiso 1 1 calc R U . . .
C11 C 0.59657(6) 0.10770(12) 0.63855(4) 0.0193(2) Uani 1 1 d . . . . .
H11 H 0.604417 0.193440 0.617149 0.023 Uiso 1 1 calc R U . . .
C12 C 0.52545(6) 0.08634(11) 0.66053(3) 0.0169(2) Uani 1 1 d . . . . .
C13 C 0.45331(6) 0.17994(12) 0.66005(3) 0.0168(2) Uani 1 1 d . . . . .
C14 C 0.43984(6) 0.32383(12) 0.64032(3) 0.0171(2) Uani 1 1 d . . . . .
C15 C 0.38005(6) 0.43890(12) 0.65895(4) 0.0216(2) Uani 1 1 d . . . . .
H15A H 0.362697 0.409540 0.691548 0.026 Uiso 1 1 calc R U . . .
H15B H 0.335189 0.444048 0.637311 0.026 Uiso 1 1 calc R U . . .
C16 C 0.42438(6) 0.59680(12) 0.65941(4) 0.0232(2) Uani 1 1 d . . . . .
H16A H 0.389780 0.687077 0.653143 0.028 Uiso 1 1 calc R U . . .
H16B H 0.450601 0.613344 0.690473 0.028 Uiso 1 1 calc R U . . .
C17 C 0.48121(6) 0.57611(12) 0.61934(4) 0.0186(2) Uani 1 1 d . . . . .
C18 C 0.52226(6) 0.69088(12) 0.59509(4) 0.0199(2) Uani 1 1 d . . . . .
H18 H 0.518830 0.798770 0.604151 0.024 Uiso 1 1 calc R U . . .
C19 C 0.56857(6) 0.64428(12) 0.55717(4) 0.0182(2) Uani 1 1 d . . . . .
H19 H 0.599340 0.720903 0.541433 0.022 Uiso 1 1 calc R U . . .
C20 C 0.57108(5) 0.48717(12) 0.54151(3) 0.0159(2) Uani 1 1 d . . . . .
C21 C 0.52830(5) 0.36818(11) 0.56511(3) 0.0155(2) Uani 1 1 d . . . . .
C22 C 0.48735(5) 0.41623(11) 0.60637(3) 0.0164(2) Uani 1 1 d . . . . .
C23 C 0.61738(5) 0.45416(12) 0.49664(4) 0.0177(2) Uani 1 1 d . . . . .
H23A H 0.582645 0.413274 0.471480 0.021 Uiso 1 1 calc R U . . .
H23B H 0.639441 0.554614 0.484863 0.021 Uiso 1 1 calc R U . . .
C24 C 0.73394(6) 0.39257(14) 0.54100(4) 0.0292(3) Uani 1 1 d . . . . .
H24A H 0.758151 0.491306 0.530715 0.044 Uiso 1 1 calc R U . . .
H24B H 0.773360 0.311835 0.545926 0.044 Uiso 1 1 calc R U . . .
H24C H 0.706237 0.410247 0.571087 0.044 Uiso 1 1 calc R U . . .
C25 C 0.72000(7) 0.31399(14) 0.45831(4) 0.0300(3) Uani 1 1 d . . . . .
H25A H 0.683965 0.271168 0.434719 0.045 Uiso 1 1 calc R U . . .
H25B H 0.762169 0.239231 0.463019 0.045 Uiso 1 1 calc R U . . .
H25C H 0.740424 0.414709 0.446667 0.045 Uiso 1 1 calc R U . . .

loop_
_atom_site_aniso_label
_atom_site_aniso_U_11
_atom_site_aniso_U_22
_atom_site_aniso_U_33
_atom_site_aniso_U_23
_atom_site_aniso_U_13
_atom_site_aniso_U_12
O1 0.0204(4) 0.0167(3) 0.0212(4) -0.0047(3) 0.0029(3) -0.0041(3)
O2 0.0184(3) 0.0161(3) 0.0219(4) -0.0041(3) 0.0012(3) -0.0014(3)
N1 0.0147(4) 0.0201(4) 0.0252(4) 0.0005(3) -0.0011(3) 0.0015(3)
B1 0.0191(5) 0.0148(5) 0.0149(5) 0.0004(4) -0.0012(4) -0.0006(4)
C1 0.0229(5) 0.0170(4) 0.0143(4) -0.0028(4) 0.0001(4) -0.0027(4)
C2 0.0227(5) 0.0220(5) 0.0206(5) -0.0021(4) 0.0003(4) -0.0027(4)
C3 0.0238(5) 0.0290(6) 0.0243(5) -0.0025(4) 0.0044(4) -0.0062(4)
C4 0.0327(6) 0.0283(6) 0.0223(5) 0.0031(4) 0.0047(4) -0.0084(5)
C5 0.0315(6) 0.0220(5) 0.0193(5) 0.0027(4) -0.0005(4) -0.0032(4)
C6 0.0245(5) 0.0181(5) 0.0148(5) -0.0025(4) -0.0019(4) -0.0024(4)
C7 0.0229(5) 0.0177(5) 0.0146(4) -0.0020(4) -0.0035(4) -0.0024(4)
C8 0.0272(5) 0.0202(5) 0.0203(5) 0.0021(4) -0.0075(4) -0.0005(4)
C9 0.0231(5) 0.0249(5) 0.0259(5) -0.0002(4) -0.0084(4) 0.0041(4)
C10 0.0192(5) 0.0279(5) 0.0224(5) -0.0019(4) -0.0024(4) 0.0011(4)
C11 0.0207(5) 0.0207(5) 0.0166(5) -0.0005(4) -0.0018(4) -0.0005(4)
C12 0.0208(5) 0.0157(4) 0.0140(4) -0.0028(4) -0.0032(3) -0.0005(4)
C13 0.0188(5) 0.0176(5) 0.0139(4) -0.0028(4) -0.0002(3) -0.0016(4)
C14 0.0186(5) 0.0175(5) 0.0152(4) -0.0031(4) -0.0004(3) -0.0004(4)
C15 0.0245(5) 0.0190(5) 0.0215(5) -0.0009(4) 0.0035(4) 0.0029(4)
C16 0.0303(6) 0.0180(5) 0.0214(5) -0.0030(4) 0.0031(4) 0.0020(4)
C17 0.0231(5) 0.0165(5) 0.0163(5) -0.0024(4) -0.0025(4) 0.0005(4)
C18 0.0252(5) 0.0138(4) 0.0208(5) -0.0023(4) -0.0047(4) -0.0012(4)
C19 0.0177(5) 0.0155(5) 0.0212(5) 0.0012(4) -0.0044(4) -0.0035(4)
C20 0.0146(4) 0.0160(5) 0.0172(5) 0.0006(4) -0.0033(3) -0.0006(3)
C21 0.0149(4) 0.0150(4) 0.0165(5) 0.0001(4) -0.0028(3) 0.0000(3)
C22 0.0178(5) 0.0146(4) 0.0167(5) -0.0003(4) -0.0028(3) -0.0001(3)
C23 0.0145(4) 0.0175(4) 0.0212(5) 0.0025(4) 0.0002(3) -0.0001(3)
C24 0.0175(5) 0.0298(6) 0.0403(7) -0.0007(5) -0.0087(4) 0.0005(4)
C25 0.0255(6) 0.0298(6) 0.0346(6) 0.0024(5) 0.0092(5) 0.0072(5)

loop_
_atom_type_symbol
_atom_type_description
_atom_type_scat_dispersion_real
_atom_type_scat_dispersion_imag
_atom_type_scat_source
C C 0.0181 0.0091 'International Tables Vol C Tables 4.2.6.8 and 6.1.1.4'
H H 0.0000 0.0000 'International Tables Vol C Tables 4.2.6.8 and 6.1.1.4'
B B 0.0090 0.0039 'International Tables Vol C Tables 4.2.6.8 and 6.1.1.4'
N N 0.0311 0.0180 'International Tables Vol C Tables 4.2.6.8 and 6.1.1.4'
O O 0.0492 0.0322 'International Tables Vol C Tables 4.2.6.8 and 6.1.1.4'

loop_
_geom_angle_atom_site_label_1
_geom_angle_atom_site_label_2
_geom_angle_atom_site_label_3
_geom_angle
_geom_angle_site_symmetry_1
_geom_angle_site_symmetry_3
_geom_angle_publ_flag
C24 N1 C25 110.67(9) . . ?
C24 N1 C23 111.71(8) . . ?
C25 N1 C23 108.97(8) . . ?
O1 B1 O2 120.06(9) . . ?
O1 B1 C21 117.56(9) . . ?
O2 B1 C21 122.29(9) . . ?
C2 C1 C6 119.10(9) . . ?
C2 C1 C13 132.00(10) . . ?
C6 C1 C13 108.87(9) . . ?
C3 C2 C1 119.04(10) . . ?
C2 C3 C4 121.04(10) . . ?
C5 C4 C3 120.51(10) . . ?
C4 C5 C6 118.61(10) . . ?
C5 C6 C1 121.46(10) . . ?
C5 C6 C7 129.98(10) . . ?
C1 C6 C7 108.56(9) . . ?
C8 C7 C12 121.73(10) . . ?
C8 C7 C6 129.56(10) . . ?
C12 C7 C6 108.71(9) . . ?
C9 C8 C7 118.87(10) . . ?
C8 C9 C10 120.12(10) . . ?
C11 C10 C9 121.15(10) . . ?
C10 C11 C12 119.58(10) . . ?
C11 C12 C7 118.33(9) . . ?
C11 C12 C13 132.80(9) . . ?
C7 C12 C13 108.49(9) . . ?
C14 C13 C1 125.00(9) . . ?
C14 C13 C12 128.93(9) . . ?
C1 C13 C12 105.20(8) . . ?
C13 C14 C22 129.49(9) . . ?
C13 C14 C15 123.77(9) . . ?
C22 C14 C15 105.33(8) . . ?
C14 C15 C16 102.34(8) . . ?
C17 C16 C15 102.91(8) . . ?
C18 C17 C22 120.74(9) . . ?
C18 C17 C16 128.51(9) . . ?
C22 C17 C16 110.71(9) . . ?
C17 C18 C19 118.31(9) . . ?
C18 C19 C20 121.70(9) . . ?
C19 C20 C21 120.95(9) . . ?
C19 C20 C23 116.69(9) . . ?
C21 C20 C23 122.25(9) . . ?
C22 C21 C20 116.09(9) . . ?
C22 C21 B1 121.59(8) . . ?
C20 C21 B1 121.57(9) . . ?
C17 C22 C21 121.67(9) . . ?
C17 C22 C14 107.55(9) . . ?
C21 C22 C14 130.59(9) . . ?
N1 C23 C20 113.64(8) . . ?

loop_
_geom_bond_atom_site_label_1
_geom_bond_atom_site_label_2
_geom_bond_distance
_geom_bond_site_symmetry_2
_geom_bond_publ_flag
O1 B1 1.3567(13) . ?
O2 B1 1.3669(13) . ?
N1 C24 1.4653(14) . ?
N1 C25 1.4683(14) . ?
N1 C23 1.4810(12) . ?
B1 C21 1.5953(14) . ?
C1 C2 1.3978(15) . ?
C1 C6 1.4105(14) . ?
C1 C13 1.4853(13) . ?
C2 C3 1.3944(15) . ?
C3 C4 1.3947(17) . ?
C4 C5 1.3881(17) . ?
C5 C6 1.3911(15) . ?
C6 C7 1.4592(14) . ?
C7 C8 1.3902(14) . ?
C7 C12 1.4156(14) . ?
C8 C9 1.3863(16) . ?
C9 C10 1.3944(16) . ?
C10 C11 1.3933(15) . ?
C11 C12 1.3967(14) . ?
C12 C13 1.4885(14) . ?
C13 C14 1.3577(14) . ?
C14 C22 1.4823(14) . ?
C14 C15 1.5199(14) . ?
C15 C16 1.5452(15) . ?
C16 C17 1.5048(14) . ?
C17 C18 1.3843(15) . ?
C17 C22 1.4057(13) . ?
C18 C19 1.3887(15) . ?
C19 C20 1.4012(14) . ?
C20 C21 1.4166(13) . ?
C20 C23 1.5160(13) . ?
C21 C22 1.4148(14) . ?
